data_7240564
loop_
_publ_author_name
'Marek, Paulina Halina'
'Cichowicz, Grzegorz'
'Osowicka, Dorota'
'Madura, Izabela Dorota'
'Dobrzycki, Lukasz'
'Cyranski, Michal'
'Ciesielski, Arkadiusz'

_publ_section_title
;
 Polymorphism and structural diversities of LiClO4 - \b-alanine ionic
 co-crystals
;
_journal_name_full CrystEngComm
_journal_paper_doi 10.1039/D0CE00592D
_journal_year 2020
_chemical_formula_moiety 'C6 H14 Li N2 O4, Cl O4'
_chemical_formula_sum 'C6 H14 Cl Li N2 O8'
_chemical_formula_weight 284.58
_chemical_name_systematic 'catena-(bis(/m2-beta-Alanine)-lithium perchlotate)'
_space_group_crystal_system orthorhombic
_space_group_IT_number 61
_space_group_name_Hall '-P 2ac 2ab'
_space_group_name_H-M_alt 'P b c a'
_atom_sites_solution_hydrogens mixed
_atom_sites_solution_primary dual
_audit_creation_date 2019-06-17
_audit_creation_method
;
Olex2 1.2
(compiled 2018.05.29 svn.r3508 for OlexSys, GUI svn.r5506)
;
_audit_update_record
;
2020-04-04 deposited with the CCDC.	2020-05-21 downloaded from the CCDC.
;
_cell_angle_alpha 90
_cell_angle_beta 90
_cell_angle_gamma 90
_cell_formula_units_Z 8
_cell_length_a 8.3651(6)
_cell_length_b 9.9433(7)
_cell_length_c 27.584(2)
_cell_measurement_reflns_used 9987
_cell_measurement_temperature 100(2)
_cell_measurement_theta_max 30.56
_cell_measurement_theta_min 2.85
_cell_volume 2294.3(3)
_computing_cell_refinement 'SAINT v8.37A (Bruker, 2015)'
_computing_data_reduction 'SAINT v8.37A (Bruker, 2015)'
_computing_molecular_graphics 'Olex2 (Dolomanov et al., 2009)'
_computing_publication_material 'Olex2 (Dolomanov et al., 2009)'
_computing_structure_refinement 'ShelXL (Sheldrick, 2015)'
_computing_structure_solution 'XT (Sheldrick, 2015)'
_diffrn_ambient_temperature 100.04
_diffrn_measured_fraction_theta_full 0.998
_diffrn_measured_fraction_theta_max 0.997
_diffrn_measurement_device_type 'Bruker APEX-II CCD'
_diffrn_measurement_method '\f and \w scans'
_diffrn_radiation_type MoK\a
_diffrn_radiation_wavelength 0.71073
_diffrn_reflns_av_R_equivalents 0.0265
_diffrn_reflns_av_unetI/netI 0.0187
_diffrn_reflns_Laue_measured_fraction_full 0.998
_diffrn_reflns_Laue_measured_fraction_max 0.997
_diffrn_reflns_limit_h_max 11
_diffrn_reflns_limit_h_min -11
_diffrn_reflns_limit_k_max 14
_diffrn_reflns_limit_k_min -14
_diffrn_reflns_limit_l_max 39
_diffrn_reflns_limit_l_min -39
_diffrn_reflns_number 20002
_diffrn_reflns_point_group_measured_fraction_full 0.998
_diffrn_reflns_point_group_measured_fraction_max 0.997
_diffrn_reflns_theta_full 25.242
_diffrn_reflns_theta_max 30.498
_diffrn_reflns_theta_min 2.848
_diffrn_standards_number 0
_exptl_absorpt_coefficient_mu 0.369
_exptl_absorpt_correction_T_max 0.7461
_exptl_absorpt_correction_T_min 0.6900
_exptl_absorpt_correction_type multi-scan
_exptl_absorpt_process_details
'SADABS-2016/2 (Bruker,2016/2) was used for absorption correction. wR2(int) was 0.0612 before and 0.0532 after correction. The Ratio of minimum to maximum transmission is 0.9248. The \l/2 correction factor is Not present.'
_exptl_crystal_colour colourless
_exptl_crystal_colour_primary colourless
_exptl_crystal_density_diffrn 1.648
_exptl_crystal_description block
_exptl_crystal_F_000 1184
_exptl_crystal_recrystallization_method 'Re-crystallisation from solvent: water'
_exptl_crystal_size_max 0.22
_exptl_crystal_size_mid 0.18
_exptl_crystal_size_min 0.15
_refine_diff_density_max 0.514
_refine_diff_density_min -0.565
_refine_diff_density_rms 0.070
_refine_ls_extinction_method none
_refine_ls_goodness_of_fit_ref 1.178
_refine_ls_hydrogen_treatment mixed
_refine_ls_matrix_type full
_refine_ls_number_parameters 187
_refine_ls_number_reflns 3483
_refine_ls_number_restraints 6
_refine_ls_restrained_S_all 1.177
_refine_ls_R_factor_all 0.0403
_refine_ls_R_factor_gt 0.0358
_refine_ls_shift/su_max 0.001
_refine_ls_shift/su_mean 0.000
_refine_ls_structure_factor_coef Fsqd
_refine_ls_weighting_details 'w=1/[\s^2^(Fo^2^)+(0.0272P)^2^+2.2619P] where P=(Fo^2^+2Fc^2^)/3'
_refine_ls_weighting_scheme calc
_refine_ls_wR_factor_gt 0.0835
_refine_ls_wR_factor_ref 0.0860
_reflns_Friedel_coverage 0.000
_reflns_number_gt 3160
_reflns_number_total 3483
_reflns_threshold_expression 'I > 2\s(I)'
_cod_data_source_file d0ce00592d2.cif
_cod_data_source_block 3
_cod_original_cell_volume 2294.4(3)
_cod_database_code 7240564
_shelx_shelxl_version_number 2014/7
_shelx_space_group_comment
;
The symmetry employed for this shelxl refinement is uniquely defined
by the following loop, which should always be used as a source of
symmetry information in preference to the above space-group names.
They are only intended as comments.
;
_shelx_estimated_absorpt_t_max 0.947
_shelx_estimated_absorpt_t_min 0.923
_olex2_refinement_description
;
1. Fixed Uiso
 At 1.2 times of:
  All C(H,H) groups
2. Restrained distances
 N11-H11C = N11-H11A = N11-H11B = N1-H1B = N1-H1C = N1-H1A
 0.9 with sigma of 0.001
3.a Secondary CH2 refined with riding coordinates:
 C2(H2A,H2B), C3(H3A,H3B), C12(H12A,H12B), C13(H13A,H13B)
;
_olex2_submission_special_instructions 'No special instructions were received'

loop_
_space_group_symop_operation_xyz
'x, y, z'
'-x+1/2, -y, z+1/2'
'-x, y+1/2, -z+1/2'
'x+1/2, -y+1/2, -z'
'-x, -y, -z'
'x-1/2, y, -z-1/2'
'x, -y-1/2, z-1/2'
'-x-1/2, y-1/2, z'

loop_
_atom_site_label
_atom_site_type_symbol
_atom_site_fract_x
_atom_site_fract_y
_atom_site_fract_z
_atom_site_U_iso_or_equiv
_atom_site_adp_type
_atom_site_occupancy
_atom_site_site_symmetry_order
_atom_site_calc_flag
_atom_site_refinement_flags_posn
_atom_site_refinement_flags_adp
_atom_site_refinement_flags_occupancy
_atom_site_disorder_assembly
_atom_site_disorder_group
C1 C 0.43395(15) 0.81185(13) 0.47812(5) 0.0083(2) Uani 1 1 d . . . . .
C2 C 0.39571(15) 0.91576(13) 0.43918(5) 0.0093(2) Uani 1 1 d . . . . .
H2A H 0.4860 0.9799 0.4371 0.011 Uiso 1 1 calc R . . . .
H2B H 0.3881 0.8691 0.4076 0.011 Uiso 1 1 calc R . . . .
C3 C 0.24263(16) 0.99498(14) 0.44723(5) 0.0106(2) Uani 1 1 d . . . . .
H3A H 0.2474 1.0402 0.4792 0.013 Uiso 1 1 calc R . . . .
H3B H 0.2331 1.0653 0.4220 0.013 Uiso 1 1 calc R . . . .
C11 C 0.24256(15) 0.56544(13) 0.62646(4) 0.0072(2) Uani 1 1 d . . . . .
C12 C 0.15132(16) 0.49856(13) 0.66783(5) 0.0101(2) Uani 1 1 d . . . . .
H12A H 0.0692 0.5615 0.6802 0.012 Uiso 1 1 calc R . . . .
H12B H 0.0958 0.4177 0.6554 0.012 Uiso 1 1 calc R . . . .
C13 C 0.26127(17) 0.45808(14) 0.70922(5) 0.0113(2) Uani 1 1 d . . . . .
H13A H 0.3143 0.5392 0.7224 0.014 Uiso 1 1 calc R . . . .
H13B H 0.1972 0.4170 0.7355 0.014 Uiso 1 1 calc R . . . .
Cl1 Cl 0.83811(4) 0.19179(3) 0.68105(2) 0.00835(8) Uani 1 1 d . . . . .
Li1 Li 0.2221(3) 0.8125(2) 0.56939(8) 0.0107(4) Uani 1 1 d . . . . .
N1 N 0.09883(14) 0.90568(12) 0.44547(4) 0.0097(2) Uani 1 1 d D . . . .
H1A H 0.107(2) 0.8435(14) 0.4219(5) 0.018(5) Uiso 1 1 d D . . . .
H1B H 0.080(3) 0.8629(18) 0.4737(4) 0.025(5) Uiso 1 1 d D . . . .
H1C H 0.0071(13) 0.9482(18) 0.4380(7) 0.024(5) Uiso 1 1 d D . . . .
N11 N 0.38576(15) 0.35999(12) 0.69266(4) 0.0106(2) Uani 1 1 d D . . . .
H11A H 0.4671(15) 0.4037(17) 0.6783(6) 0.017(5) Uiso 1 1 d D . . . .
H11B H 0.427(2) 0.3158(18) 0.7183(5) 0.023(5) Uiso 1 1 d D . . . .
H11C H 0.348(2) 0.2988(16) 0.6716(6) 0.029(6) Uiso 1 1 d D . . . .
O1 O 0.85074(13) 0.27529(10) 0.63841(4) 0.0147(2) Uani 1 1 d . . . . .
O2 O 0.96217(13) 0.22826(12) 0.71515(4) 0.0167(2) Uani 1 1 d . . . . .
O3 O 0.85737(13) 0.05243(10) 0.66721(4) 0.0157(2) Uani 1 1 d . . . . .
O4 O 0.68423(13) 0.21043(12) 0.70328(4) 0.0186(2) Uani 1 1 d . . . . .
O5 O 0.37232(12) 0.82402(11) 0.51900(4) 0.0136(2) Uani 1 1 d . . . . .
O6 O 0.53127(12) 0.71930(10) 0.46684(4) 0.0128(2) Uani 1 1 d . . . . .
O15 O 0.31304(11) 0.48965(10) 0.59688(3) 0.00989(18) Uani 1 1 d . . . . .
O16 O 0.24460(12) 0.69227(9) 0.62447(3) 0.01007(18) Uani 1 1 d . . . . .

loop_
_atom_site_aniso_label
_atom_site_aniso_U_11
_atom_site_aniso_U_22
_atom_site_aniso_U_33
_atom_site_aniso_U_23
_atom_site_aniso_U_13
_atom_site_aniso_U_12
C1 0.0060(5) 0.0104(6) 0.0086(5) 0.0004(4) -0.0005(4) -0.0014(4)
C2 0.0081(5) 0.0109(6) 0.0091(5) 0.0018(4) 0.0014(4) 0.0001(4)
C3 0.0097(5) 0.0091(6) 0.0131(5) 0.0017(5) 0.0013(5) 0.0005(4)
C11 0.0064(5) 0.0075(5) 0.0077(5) 0.0014(4) -0.0027(4) -0.0005(4)
C12 0.0094(5) 0.0084(5) 0.0127(6) 0.0022(4) 0.0031(5) 0.0001(4)
C13 0.0150(6) 0.0102(6) 0.0087(5) -0.0003(4) 0.0020(5) -0.0008(5)
Cl1 0.00813(13) 0.00924(13) 0.00768(13) -0.00070(10) 0.00022(10) 0.00137(10)
Li1 0.0112(10) 0.0112(11) 0.0096(10) 0.0002(8) 0.0009(8) 0.0001(8)
N1 0.0077(5) 0.0127(5) 0.0086(5) 0.0015(4) 0.0001(4) 0.0014(4)
N11 0.0125(5) 0.0094(5) 0.0099(5) 0.0013(4) -0.0027(4) 0.0003(4)
O1 0.0220(5) 0.0124(5) 0.0098(4) 0.0032(4) -0.0015(4) -0.0011(4)
O2 0.0138(5) 0.0256(6) 0.0108(4) -0.0050(4) -0.0049(4) 0.0005(4)
O3 0.0218(5) 0.0088(4) 0.0166(5) -0.0022(4) -0.0010(4) 0.0044(4)
O4 0.0102(5) 0.0216(5) 0.0240(5) -0.0029(4) 0.0075(4) 0.0019(4)
O5 0.0134(4) 0.0183(5) 0.0092(4) 0.0022(4) 0.0041(4) 0.0029(4)
O6 0.0122(4) 0.0146(5) 0.0116(4) 0.0021(4) 0.0029(4) 0.0055(4)
O15 0.0105(4) 0.0076(4) 0.0116(4) -0.0018(3) 0.0018(3) -0.0008(3)
O16 0.0147(4) 0.0063(4) 0.0092(4) 0.0005(3) -0.0004(4) -0.0002(3)

loop_
_atom_type_symbol
_atom_type_description
_atom_type_scat_dispersion_real
_atom_type_scat_dispersion_imag
_atom_type_scat_source
C C 0.0033 0.0016 'International Tables Vol C Tables 4.2.6.8 and 6.1.1.4'
H H 0.0000 0.0000 'International Tables Vol C Tables 4.2.6.8 and 6.1.1.4'
Cl Cl 0.1484 0.1585 'International Tables Vol C Tables 4.2.6.8 and 6.1.1.4'
Li Li -0.0003 0.0001 'International Tables Vol C Tables 4.2.6.8 and 6.1.1.4'
N N 0.0061 0.0033 'International Tables Vol C Tables 4.2.6.8 and 6.1.1.4'
O O 0.0106 0.0060 'International Tables Vol C Tables 4.2.6.8 and 6.1.1.4'

loop_
_geom_angle_atom_site_label_1
_geom_angle_atom_site_label_2
_geom_angle_atom_site_label_3
_geom_angle
_geom_angle_site_symmetry_1
_geom_angle_site_symmetry_3
_geom_angle_publ_flag
O5 C1 C2 119.02(12) . . ?
O5 C1 O6 123.95(12) . . ?
O6 C1 C2 117.00(11) . . ?
C1 C2 H2A 108.5 . . ?
C1 C2 H2B 108.5 . . ?
H2A C2 H2B 107.5 . . ?
C3 C2 C1 115.17(11) . . ?
C3 C2 H2A 108.5 . . ?
C3 C2 H2B 108.5 . . ?
C2 C3 H3A 109.3 . . ?
C2 C3 H3B 109.3 . . ?
H3A C3 H3B 108.0 . . ?
N1 C3 C2 111.42(11) . . ?
N1 C3 H3A 109.3 . . ?
N1 C3 H3B 109.3 . . ?
O15 C11 C12 117.31(11) . . ?
O15 C11 O16 124.34(12) . . ?
O16 C11 C12 118.35(11) . . ?
C11 C12 H12A 109.2 . . ?
C11 C12 H12B 109.2 . . ?
H12A C12 H12B 107.9 . . ?
C13 C12 C11 111.99(11) . . ?
C13 C12 H12A 109.2 . . ?
C13 C12 H12B 109.2 . . ?
C12 C13 H13A 109.4 . . ?
C12 C13 H13B 109.4 . . ?
H13A C13 H13B 108.0 . . ?
N11 C13 C12 111.34(11) . . ?
N11 C13 H13A 109.4 . . ?
N11 C13 H13B 109.4 . . ?
O1 Cl1 O2 109.46(7) . . ?
O1 Cl1 O3 109.12(6) . . ?
O3 Cl1 O2 109.38(7) . . ?
O4 Cl1 O1 109.81(7) . . ?
O4 Cl1 O2 109.43(7) . . ?
O4 Cl1 O3 109.62(7) . . ?
O5 Li1 O6 100.50(12) . 4_466 ?
O5 Li1 O15 109.60(12) . 8_665 ?
O5 Li1 O16 123.49(13) . . ?
O6 Li1 O15 103.20(12) 4_466 8_665 ?
O6 Li1 O16 112.85(13) 4_466 . ?
O15 Li1 O16 105.53(12) 8_665 . ?
C3 N1 H1A 112.0(13) . . ?
C3 N1 H1B 113.0(14) . . ?
C3 N1 H1C 114.5(13) . . ?
H1A N1 H1B 108.2(18) . . ?
H1A N1 H1C 102.6(18) . . ?
H1B N1 H1C 105.8(19) . . ?
C13 N11 H11A 110.2(13) . . ?
C13 N11 H11B 110.1(13) . . ?
C13 N11 H11C 113.0(14) . . ?
H11A N11 H11B 107.1(18) . . ?
H11A N11 H11C 108.1(18) . . ?
H11B N11 H11C 108.1(18) . . ?
C1 O5 Li1 160.26(13) . . ?
C1 O6 Li1 141.78(12) . 4_566 ?
C11 O15 Li1 136.61(11) . 8_655 ?
C11 O16 Li1 130.36(11) . . ?

loop_
_geom_bond_atom_site_label_1
_geom_bond_atom_site_label_2
_geom_bond_distance
_geom_bond_site_symmetry_2
_geom_bond_publ_flag
C1 C2 1.5244(18) . ?
C1 O5 1.2459(16) . ?
C1 O6 1.2674(16) . ?
C2 H2A 0.9900 . ?
C2 H2B 0.9900 . ?
C2 C3 1.5197(18) . ?
C3 H3A 0.9900 . ?
C3 H3B 0.9900 . ?
C3 N1 1.4959(18) . ?
C11 C12 1.5255(17) . ?
C11 O15 1.2576(16) . ?
C11 O16 1.2624(16) . ?
C12 H12A 0.9900 . ?
C12 H12B 0.9900 . ?
C12 C13 1.5204(19) . ?
C13 H13A 0.9900 . ?
C13 H13B 0.9900 . ?
C13 N11 1.4982(18) . ?
Cl1 O1 1.4437(10) . ?
Cl1 O2 1.4468(10) . ?
Cl1 O3 1.4464(10) . ?
Cl1 O4 1.4377(11) . ?
Li1 O5 1.877(3) . ?
Li1 O6 1.910(3) 4_466 ?
Li1 O15 1.940(3) 8_665 ?
Li1 O16 1.943(3) . ?
N1 H1A 0.9000(10) . ?
N1 H1B 0.9000(10) . ?
N1 H1C 0.9000(10) . ?
N11 H11A 0.8999(10) . ?
N11 H11B 0.8999(10) . ?
N11 H11C 0.9000(10) . ?
O6 Li1 1.910(3) 4_566 ?
O15 Li1 1.940(3) 8_655 ?
